data_4105544
loop_
_publ_author_name
'Hayato Tsurugi'
'Koji Yamamoto'
'Kazushi Mashima'

_publ_contact_author_address
;
                   Department of Chemistry
                   Graduate School of Engineering Science
                   Osaka University
                   Machikaneyama, 1-3
                   Toyonaka
                   Osaka, 560-8531
                   Japan
;
_publ_contact_author_email mashima@chem.es.osaka-u.ac.jp
_publ_contact_author_fax ' +81 6 6850 6245'
_publ_contact_author_name 'Kazushi Mashima'
_publ_contact_author_phone ' +81 6 6850 6245'
_publ_section_title
;
 Oxidant-Free Direct Coupling of Internal Alkynes and 2-Alkylpyridine via
 Double C-H Activations by Alkylhafnium Complexes
;
_journal_name_full 'Journal of the American Chemical Society'
_journal_page_first 732
_journal_page_last 735
_journal_paper_doi 10.1021/ja1100118
_journal_volume 133
_journal_year 2011
_chemical_formula_moiety '    C66 H53 B F15 Hf N3, C6 H6'
_chemical_formula_sum 'C72 H59 B F15 Hf N3'
_chemical_formula_weight 1440.52
_chemical_melting_point 392(2)
_chemical_name_common 7
_chemical_name_systematic
; 
 ? 
;
_space_group_IT_number 2
_symmetry_cell_setting triclinic
_symmetry_Int_Tables_number 2
_symmetry_space_group_name_Hall '-P 1'
_symmetry_space_group_name_H-M 'P -1'
_atom_sites_solution_hydrogens geom
_atom_sites_solution_primary direct
_atom_sites_solution_secondary difmap
_audit_creation_method SHELXL-97
_cell_angle_alpha 83.02(2)
_cell_angle_beta 80.76(2)
_cell_angle_gamma 63.387(14)
_cell_formula_units_Z 2
_cell_length_a 13.935(6)
_cell_length_b 14.557(6)
_cell_length_c 17.158(9)
_cell_measurement_reflns_used 7950
_cell_measurement_temperature 113(2)
_cell_measurement_theta_max 27.5
_cell_measurement_theta_min 3.0
_cell_volume 3067(2)
_computing_cell_refinement CrystalClear
_computing_data_collection CrystalClear
_computing_data_reduction CrystalStructure
_computing_molecular_graphics ORTEP-3
_computing_publication_material 'CrystalStructure 3.8'
_computing_structure_refinement SHELXL-97
_computing_structure_solution SIR92
_diffrn_ambient_temperature 113(2)
_diffrn_detector_area_resol_mean 7.31
_diffrn_measured_fraction_theta_full 0.957
_diffrn_measured_fraction_theta_max 0.957
_diffrn_measurement_device_type 'Rigaku Mercury'
_diffrn_measurement_method \w
_diffrn_radiation_monochromator graphite
_diffrn_radiation_source 'fine-focus sealed tube'
_diffrn_radiation_type MoK\a
_diffrn_radiation_wavelength 0.71075
_diffrn_reflns_av_R_equivalents 0.0656
_diffrn_reflns_av_sigmaI/netI 0.1230
_diffrn_reflns_limit_h_max 17
_diffrn_reflns_limit_h_min -17
_diffrn_reflns_limit_k_max 18
_diffrn_reflns_limit_k_min -18
_diffrn_reflns_limit_l_max 22
_diffrn_reflns_limit_l_min -22
_diffrn_reflns_number 29167
_diffrn_reflns_theta_full 27.50
_diffrn_reflns_theta_max 27.50
_diffrn_reflns_theta_min 3.02
_exptl_absorpt_coefficient_mu 1.794
_exptl_absorpt_correction_T_max 0.914
_exptl_absorpt_correction_T_min 0.839
_exptl_absorpt_correction_type multi-scan
_exptl_absorpt_process_details 'Jacobson, R. (1998) Private communication'
_exptl_crystal_colour yellow
_exptl_crystal_density_diffrn 1.560
_exptl_crystal_description platelet
_exptl_crystal_F_000 1448
_exptl_crystal_size_max 0.12
_exptl_crystal_size_mid 0.12
_exptl_crystal_size_min 0.05
_refine_diff_density_max 2.591
_refine_diff_density_min -2.100
_refine_diff_density_rms 0.204
_refine_ls_extinction_method none
_refine_ls_goodness_of_fit_ref 1.060
_refine_ls_hydrogen_treatment constr
_refine_ls_matrix_type full
_refine_ls_number_parameters 830
_refine_ls_number_reflns 13489
_refine_ls_number_restraints 0
_refine_ls_restrained_S_all 1.060
_refine_ls_R_factor_all 0.1249
_refine_ls_R_factor_gt 0.0692
_refine_ls_shift/su_max 0.000
_refine_ls_shift/su_mean 0.000
_refine_ls_structure_factor_coef Fsqd
_refine_ls_weighting_details 'calc w=1/[\s^2^(Fo^2^)+(0.0990P)^2^+6.7070P] where P=(Fo^2^+2Fc^2^)/3'
_refine_ls_weighting_scheme calc
_refine_ls_wR_factor_gt 0.1559
_refine_ls_wR_factor_ref 0.2215
_reflns_number_gt 8304
_reflns_number_total 13489
_reflns_threshold_expression >2sigma(I)
_cod_data_source_file ja1100118_si_002_1.cif
_cod_data_source_block complex7
_cod_database_code 4105544

loop_
_symmetry_equiv_pos_as_xyz
'x, y, z'
'-x, -y, -z'

loop_
_atom_site_label
_atom_site_type_symbol
_atom_site_fract_x
_atom_site_fract_y
_atom_site_fract_z
_atom_site_U_iso_or_equiv
_atom_site_adp_type
_atom_site_occupancy
_atom_site_symmetry_multiplicity
_atom_site_calc_flag
_atom_site_refinement_flags
Hf1 Hf 0.34104(3) 0.43801(3) 0.32336(2) 0.03908(15) Uani 1 1 d .
F1 F 0.1237(4) 0.2766(3) 0.3100(3) 0.0376(11) Uani 1 1 d .
F2 F 0.1218(4) 0.1318(4) 0.4191(3) 0.0558(15) Uani 1 1 d .
F3 F 0.2381(6) -0.0714(5) 0.3874(4) 0.092(3) Uani 1 1 d .
F4 F 0.3520(5) -0.1234(4) 0.2418(4) 0.0687(18) Uani 1 1 d .
F5 F 0.3582(4) 0.0201(4) 0.1332(3) 0.0414(12) Uani 1 1 d .
F6 F 0.1661(4) 0.1556(4) 0.0601(3) 0.0388(11) Uani 1 1 d .
F7 F 0.2398(4) 0.0934(4) -0.0863(3) 0.0418(12) Uani 1 1 d .
F8 F 0.4133(4) 0.1184(4) -0.1670(3) 0.0434(12) Uani 1 1 d .
F9 F 0.5047(4) 0.2150(4) -0.0977(3) 0.0464(13) Uani 1 1 d .
F10 F 0.4271(4) 0.2848(4) 0.0445(3) 0.0443(12) Uani 1 1 d .
F11 F 0.1929(4) 0.4546(4) 0.0679(3) 0.0453(13) Uani 1 1 d .
F12 F -0.0003(6) 0.6095(4) 0.0515(4) 0.0714(19) Uani 1 1 d .
F13 F -0.1840(5) 0.5904(5) 0.1054(4) 0.083(2) Uani 1 1 d .
F14 F -0.1700(4) 0.4071(6) 0.1793(3) 0.073(2) Uani 1 1 d .
F15 F 0.0185(4) 0.2535(4) 0.1986(3) 0.0478(13) Uani 1 1 d .
N1 N 0.2186(5) 0.4152(6) 0.3853(4) 0.0394(18) Uani 1 1 d .
N2 N 0.2193(6) 0.5489(6) 0.2694(4) 0.0396(17) Uani 1 1 d .
N3 N 0.4561(5) 0.2972(5) 0.2544(4) 0.0305(15) Uani 1 1 d .
C1 C 0.1087(7) 0.4928(7) 0.3715(5) 0.042(2) Uani 1 1 d .
H1 H 0.0785 0.5417 0.4142 0.050 Uiso 1 1 calc R
H2 H 0.0612 0.4583 0.3725 0.050 Uiso 1 1 calc R
C2 C 0.1114(6) 0.5516(7) 0.2913(5) 0.038(2) Uani 1 1 d .
H3 H 0.0953 0.5197 0.2505 0.046 Uiso 1 1 calc R
H4 H 0.0557 0.6238 0.2947 0.046 Uiso 1 1 calc R
C3 C 0.2243(7) 0.3331(7) 0.4467(5) 0.041(2) Uani 1 1 d .
H5 H 0.1830 0.2976 0.4326 0.050 Uiso 1 1 calc R
C4 C 0.3432(7) 0.2561(8) 0.4457(5) 0.045(2) Uani 1 1 d .
C5 C 0.4140(7) 0.2819(8) 0.4777(5) 0.048(2) Uani 1 1 d .
H6 H 0.3870 0.3460 0.5013 0.058 Uiso 1 1 calc R
C6 C 0.5237(8) 0.2142(9) 0.4752(6) 0.055(3) Uani 1 1 d .
C7 C 0.5598(8) 0.1221(8) 0.4427(6) 0.052(3) Uani 1 1 d .
H7 H 0.6343 0.0757 0.4412 0.062 Uiso 1 1 calc R
C8 C 0.4918(7) 0.0937(9) 0.4116(6) 0.051(3) Uani 1 1 d .
C9 C 0.3836(8) 0.1622(7) 0.4131(5) 0.046(2) Uani 1 1 d .
H8 H 0.3364 0.1441 0.3912 0.056 Uiso 1 1 calc R
C10 C 0.5978(8) 0.2431(11) 0.5141(6) 0.075(4) Uani 1 1 d .
H9 H 0.5559 0.2860 0.5586 0.090 Uiso 1 1 calc R
H10 H 0.6279 0.2813 0.4752 0.090 Uiso 1 1 calc R
H11 H 0.6568 0.1803 0.5333 0.090 Uiso 1 1 calc R
C11 C 0.5331(8) -0.0078(8) 0.3779(6) 0.059(3) Uani 1 1 d .
H12 H 0.5943 -0.0580 0.4049 0.071 Uiso 1 1 calc R
H13 H 0.5570 -0.0023 0.3214 0.071 Uiso 1 1 calc R
H14 H 0.4756 -0.0304 0.3853 0.071 Uiso 1 1 calc R
C12 C 0.2321(8) 0.6087(8) 0.1952(7) 0.064(3) Uani 1 1 d .
H15 H 0.2123 0.5818 0.1524 0.077 Uiso 1 1 calc R
C13 C 0.3564(8) 0.5735(8) 0.1786(7) 0.060(3) Uani 1 1 d .
C14 C 0.4055(8) 0.6167(8) 0.2171(6) 0.056(3) Uani 1 1 d .
H16 H 0.3623 0.6676 0.2539 0.067 Uiso 1 1 calc R
C15 C 0.5166(9) 0.5874(9) 0.2031(8) 0.067(3) Uani 1 1 d .
C16 C 0.5768(9) 0.5110(9) 0.1491(8) 0.068(3) Uani 1 1 d .
H17 H 0.6522 0.4910 0.1369 0.081 Uiso 1 1 calc R
C17 C 0.5307(8) 0.4643(8) 0.1136(8) 0.068(3) Uani 1 1 d .
C18 C 0.4214(8) 0.4963(8) 0.1280(8) 0.065(3) Uani 1 1 d .
H18 H 0.3893 0.4646 0.1026 0.078 Uiso 1 1 calc R
C19 C 0.5672(10) 0.6379(10) 0.2452(8) 0.083(4) Uani 1 1 d .
H19 H 0.5258 0.6583 0.2970 0.099 Uiso 1 1 calc R
H20 H 0.5666 0.6988 0.2134 0.099 Uiso 1 1 calc R
H21 H 0.6420 0.5890 0.2520 0.099 Uiso 1 1 calc R
C20 C 0.6002(9) 0.3793(9) 0.0619(9) 0.094(5) Uani 1 1 d .
H22 H 0.6062 0.4070 0.0073 0.113 Uiso 1 1 calc R
H23 H 0.5683 0.3310 0.0645 0.113 Uiso 1 1 calc R
H24 H 0.6722 0.3435 0.0795 0.113 Uiso 1 1 calc R
C21 C 0.1659(9) 0.7202(9) 0.1923(8) 0.072(4) Uani 1 1 d .
H25 H 0.1933 0.7513 0.2262 0.087 Uiso 1 1 calc R
H26 H 0.0907 0.7347 0.2144 0.087 Uiso 1 1 calc R
C22 C 0.1654(8) 0.7705(8) 0.1097(7) 0.057(3) Uani 1 1 d .
C23 C 0.0886(10) 0.7906(10) 0.0650(8) 0.075(4) Uani 1 1 d .
H27 H 0.0360 0.7654 0.0817 0.090 Uiso 1 1 calc R
C24 C 0.0844(15) 0.8481(16) -0.0060(13) 0.155(9) Uani 1 1 d .
H28 H 0.0303 0.8597 -0.0383 0.186 Uiso 1 1 calc R
C25 C 0.1590(14) 0.8901(15) -0.0315(16) 0.179(12) Uani 1 1 d .
H29 H 0.1593 0.9268 -0.0812 0.214 Uiso 1 1 calc R
C26 C 0.2337(11) 0.8736(10) 0.0225(12) 0.105(6) Uani 1 1 d .
H30 H 0.2807 0.9060 0.0113 0.125 Uiso 1 1 calc R
C27 C 0.2391(9) 0.8120(10) 0.0899(8) 0.072(3) Uani 1 1 d .
H31 H 0.2930 0.7977 0.1232 0.087 Uiso 1 1 calc R
C28 C 0.1715(7) 0.3824(8) 0.5261(5) 0.050(3) Uani 1 1 d .
H32 H 0.2073 0.4241 0.5368 0.060 Uiso 1 1 calc R
H33 H 0.0948 0.4298 0.5213 0.060 Uiso 1 1 calc R
C29 C 0.1763(6) 0.3062(8) 0.5971(5) 0.048(2) Uani 1 1 d .
C30 C 0.1909(8) 0.3278(10) 0.6697(6) 0.062(3) Uani 1 1 d .
H34 H 0.2035 0.3861 0.6732 0.074 Uiso 1 1 calc R
C31 C 0.1875(10) 0.2657(10) 0.7379(6) 0.070(4) Uani 1 1 d .
H35 H 0.1964 0.2826 0.7872 0.085 Uiso 1 1 calc R
C32 C 0.1711(9) 0.1796(10) 0.7337(6) 0.066(3) Uani 1 1 d .
H36 H 0.1678 0.1375 0.7800 0.079 Uiso 1 1 calc R
C33 C 0.1598(9) 0.1557(10) 0.6621(6) 0.065(3) Uani 1 1 d .
H37 H 0.1509 0.0955 0.6580 0.078 Uiso 1 1 calc R
C34 C 0.1615(8) 0.2212(9) 0.5938(6) 0.058(3) Uani 1 1 d .
H38 H 0.1520 0.2048 0.5446 0.069 Uiso 1 1 calc R
C35 C 0.3841(7) 0.5208(8) 0.4072(6) 0.051(3) Uani 1 1 d .
H39 H 0.4514 0.4711 0.4289 0.062 Uiso 1 1 calc R
H40 H 0.3995 0.5757 0.3762 0.062 Uiso 1 1 calc R
C36 C 0.2994(8) 0.5680(8) 0.4746(6) 0.050(3) Uani 1 1 d .
C37 C 0.1952(8) 0.6428(8) 0.4617(6) 0.053(3) Uani 1 1 d .
H41 H 0.1798 0.6662 0.4090 0.063 Uiso 1 1 calc R
C38 C 0.1150(8) 0.6834(9) 0.5227(7) 0.068(4) Uani 1 1 d .
H42 H 0.0448 0.7328 0.5120 0.082 Uiso 1 1 calc R
C39 C 0.1362(9) 0.6525(9) 0.5986(7) 0.067(3) Uani 1 1 d .
H43 H 0.0809 0.6807 0.6411 0.080 Uiso 1 1 calc R
C40 C 0.2368(8) 0.5812(9) 0.6139(6) 0.056(3) Uani 1 1 d .
H44 H 0.2519 0.5609 0.6670 0.068 Uiso 1 1 calc R
C41 C 0.3160(8) 0.5389(9) 0.5529(6) 0.053(3) Uani 1 1 d .
H45 H 0.3848 0.4877 0.5647 0.064 Uiso 1 1 calc R
C42 C 0.5630(6) 0.2549(7) 0.2625(5) 0.0365(19) Uani 1 1 d .
C43 C 0.6335(7) 0.1612(7) 0.2353(5) 0.044(2) Uani 1 1 d .
H46 H 0.7079 0.1326 0.2422 0.052 Uiso 1 1 calc R
C44 C 0.5953(7) 0.1088(7) 0.1979(5) 0.040(2) Uani 1 1 d .
H47 H 0.6425 0.0424 0.1797 0.047 Uiso 1 1 calc R
C45 C 0.4871(6) 0.1534(7) 0.1868(5) 0.037(2) Uani 1 1 d .
H48 H 0.4610 0.1176 0.1596 0.044 Uiso 1 1 calc R
C46 C 0.4176(6) 0.2468(6) 0.2137(5) 0.0331(18) Uani 1 1 d .
C47 C 0.6012(7) 0.3182(8) 0.3020(5) 0.045(2) Uani 1 1 d .
H49 H 0.5423 0.3622 0.3397 0.054 Uiso 1 1 calc R
H50 H 0.6231 0.3613 0.2618 0.054 Uiso 1 1 calc R
H51 H 0.6629 0.2721 0.3301 0.054 Uiso 1 1 calc R
C48 C 0.3022(6) 0.3065(6) 0.1967(5) 0.0333(18) Uani 1 1 d .
H52 H 0.2975 0.3691 0.1641 0.040 Uiso 1 1 calc R
H53 H 0.2577 0.3300 0.2478 0.040 Uiso 1 1 calc R
C49 C 0.2390(6) 0.1595(6) 0.2137(4) 0.0287(17) Uani 1 1 d .
C50 C 0.1834(7) 0.1767(6) 0.2892(6) 0.039(2) Uani 1 1 d .
C51 C 0.1794(7) 0.1046(7) 0.3468(6) 0.046(2) Uani 1 1 d .
C52 C 0.2375(9) 0.0023(7) 0.3299(6) 0.056(3) Uani 1 1 d .
C53 C 0.2954(8) -0.0226(7) 0.2576(6) 0.054(3) Uani 1 1 d .
C54 C 0.2966(6) 0.0547(6) 0.2019(5) 0.0361(19) Uani 1 1 d .
C55 C 0.2945(6) 0.2195(6) 0.0629(5) 0.0316(18) Uani 1 1 d .
C56 C 0.2494(7) 0.1727(6) 0.0233(5) 0.0317(18) Uani 1 1 d .
C57 C 0.2868(6) 0.1400(6) -0.0525(5) 0.0312(17) Uani 1 1 d .
C58 C 0.3739(7) 0.1515(6) -0.0932(5) 0.0353(19) Uani 1 1 d .
C59 C 0.4201(7) 0.2010(6) -0.0592(5) 0.0359(19) Uani 1 1 d .
C60 C 0.3781(6) 0.2346(6) 0.0163(5) 0.0338(18) Uani 1 1 d .
C61 C 0.1195(6) 0.3466(6) 0.1403(5) 0.0303(17) Uani 1 1 d .
C62 C 0.1054(7) 0.4387(7) 0.1007(5) 0.038(2) Uani 1 1 d .
C63 C 0.0039(9) 0.5217(6) 0.0897(5) 0.050(3) Uani 1 1 d .
C64 C -0.0900(8) 0.5128(8) 0.1169(6) 0.053(3) Uani 1 1 d .
C65 C -0.0778(8) 0.4201(9) 0.1534(6) 0.055(3) Uani 1 1 d .
C66 C 0.0221(7) 0.3398(7) 0.1637(5) 0.039(2) Uani 1 1 d .
C67 C -0.037(2) 0.071(2) 0.2439(15) 0.174(14) Uani 1 1 d .
H54 H -0.0386 0.0993 0.1910 0.209 Uiso 1 1 calc R
C68 C 0.0249(17) -0.0276(18) 0.2591(15) 0.143(10) Uani 1 1 d .
H55 H 0.0631 -0.0695 0.2157 0.171 Uiso 1 1 calc R
C69 C 0.0374(18) -0.0733(13) 0.3347(15) 0.140(8) Uani 1 1 d .
H56 H 0.0891 -0.1424 0.3435 0.168 Uiso 1 1 calc R
C70 C -0.033(2) -0.010(2) 0.4019(10) 0.149(10) Uani 1 1 d .
H57 H -0.0330 -0.0346 0.4558 0.179 Uiso 1 1 calc R
C71 C -0.1057(12) 0.0980(14) 0.3722(12) 0.100(6) Uani 1 1 d .
H58 H -0.1601 0.1458 0.4072 0.120 Uiso 1 1 calc R
C72 C -0.0909(13) 0.1233(18) 0.2975(14) 0.115(6) Uani 1 1 d .
H59 H -0.1287 0.1945 0.2833 0.138 Uiso 1 1 calc R
B1 B 0.2430(7) 0.2546(7) 0.1526(6) 0.032(2) Uani 1 1 d .

loop_
_atom_site_aniso_label
_atom_site_aniso_U_11
_atom_site_aniso_U_22
_atom_site_aniso_U_33
_atom_site_aniso_U_23
_atom_site_aniso_U_13
_atom_site_aniso_U_12
Hf1 0.0220(2) 0.0520(3) 0.0392(2) -0.01726(17) 0.00024(15) -0.01039(17)
F1 0.032(3) 0.037(3) 0.041(3) -0.014(2) 0.003(2) -0.012(2)
F2 0.051(3) 0.054(3) 0.047(3) 0.000(3) 0.017(3) -0.018(3)
F3 0.104(6) 0.045(4) 0.080(5) 0.019(3) 0.033(4) -0.011(4)
F4 0.073(4) 0.028(3) 0.074(4) -0.005(3) 0.021(3) -0.004(3)
F5 0.039(3) 0.037(3) 0.042(3) -0.007(2) 0.001(2) -0.011(2)
F6 0.032(3) 0.047(3) 0.043(3) -0.013(2) 0.003(2) -0.023(2)
F7 0.042(3) 0.049(3) 0.039(3) -0.015(2) -0.002(2) -0.022(2)
F8 0.045(3) 0.048(3) 0.034(3) -0.009(2) 0.003(2) -0.019(2)
F9 0.048(3) 0.060(3) 0.039(3) -0.009(2) 0.009(2) -0.033(3)
F10 0.051(3) 0.053(3) 0.044(3) -0.013(2) 0.002(2) -0.036(3)
F11 0.064(4) 0.035(3) 0.044(3) 0.002(2) -0.018(3) -0.025(3)
F12 0.102(5) 0.038(3) 0.063(4) -0.003(3) -0.035(4) -0.012(3)
F13 0.055(4) 0.072(4) 0.066(4) -0.022(3) -0.025(3) 0.033(3)
F14 0.024(3) 0.125(6) 0.055(4) -0.008(4) -0.004(3) -0.017(3)
F15 0.033(3) 0.060(3) 0.055(3) -0.003(3) -0.004(2) -0.024(3)
N1 0.018(3) 0.050(4) 0.042(4) -0.023(3) 0.002(3) -0.004(3)
N2 0.031(4) 0.045(4) 0.046(4) -0.015(3) 0.000(3) -0.018(3)
N3 0.020(3) 0.038(4) 0.028(3) -0.009(3) 0.002(3) -0.007(3)
C1 0.024(5) 0.046(5) 0.049(5) -0.021(4) -0.001(4) -0.007(4)
C2 0.012(4) 0.048(5) 0.051(5) -0.016(4) -0.006(4) -0.006(4)
C3 0.027(5) 0.059(6) 0.032(5) -0.002(4) -0.002(4) -0.014(4)
C4 0.029(5) 0.064(6) 0.030(5) -0.001(4) -0.008(4) -0.009(4)
C5 0.028(5) 0.079(7) 0.031(5) -0.005(4) -0.006(4) -0.016(5)
C6 0.031(5) 0.088(8) 0.038(5) 0.004(5) -0.010(4) -0.019(5)
C7 0.031(5) 0.061(6) 0.041(5) 0.005(5) -0.011(4) -0.001(5)
C8 0.023(5) 0.077(7) 0.039(5) -0.003(5) 0.000(4) -0.010(5)
C9 0.037(5) 0.052(6) 0.040(5) 0.000(4) 0.004(4) -0.015(5)
C10 0.035(6) 0.132(11) 0.044(6) -0.020(7) -0.004(5) -0.022(7)
C11 0.037(6) 0.056(6) 0.060(7) 0.002(5) 0.001(5) -0.001(5)
C12 0.033(6) 0.050(6) 0.093(9) 0.015(6) 0.014(5) -0.015(5)
C13 0.029(5) 0.058(7) 0.084(8) 0.019(6) -0.002(5) -0.019(5)
C14 0.030(5) 0.054(6) 0.066(7) 0.004(5) -0.006(5) -0.004(5)
C15 0.049(7) 0.068(8) 0.083(8) 0.023(6) -0.025(6) -0.026(6)
C16 0.033(6) 0.052(7) 0.091(9) 0.003(6) 0.004(6) -0.001(5)
C17 0.030(6) 0.044(6) 0.117(10) 0.007(6) 0.004(6) -0.012(5)
C18 0.026(5) 0.043(6) 0.107(9) -0.002(6) 0.004(6) -0.002(4)
C19 0.049(7) 0.088(10) 0.084(9) 0.014(7) -0.015(7) -0.008(7)
C20 0.038(7) 0.055(7) 0.160(14) 0.013(8) 0.013(8) -0.006(6)
C21 0.051(7) 0.054(7) 0.114(11) -0.020(7) -0.010(7) -0.021(6)
C22 0.026(5) 0.054(6) 0.067(7) 0.017(5) -0.007(5) -0.002(5)
C23 0.068(8) 0.080(8) 0.095(9) 0.035(7) -0.033(7) -0.050(7)
C24 0.120(15) 0.179(19) 0.21(2) 0.115(17) -0.101(15) -0.106(15)
C25 0.068(11) 0.135(16) 0.31(3) 0.132(19) -0.059(15) -0.044(11)
C26 0.053(8) 0.056(8) 0.194(18) 0.029(10) -0.021(10) -0.021(7)
C27 0.029(6) 0.078(9) 0.101(10) -0.017(7) -0.005(6) -0.014(6)
C28 0.027(5) 0.073(7) 0.034(5) -0.017(5) 0.007(4) -0.007(5)
C29 0.013(4) 0.076(7) 0.042(5) -0.011(5) 0.002(4) -0.008(4)
C30 0.041(6) 0.095(9) 0.046(6) -0.015(6) -0.002(5) -0.025(6)
C31 0.066(8) 0.094(10) 0.034(6) -0.011(6) -0.017(5) -0.014(7)
C32 0.058(7) 0.078(8) 0.038(6) 0.002(5) -0.011(5) -0.008(6)
C33 0.059(7) 0.079(8) 0.049(6) 0.007(6) -0.008(5) -0.025(6)
C34 0.052(7) 0.075(8) 0.038(5) -0.016(5) -0.004(5) -0.017(6)
C35 0.036(5) 0.074(7) 0.052(6) -0.032(5) -0.007(4) -0.022(5)
C36 0.035(5) 0.074(7) 0.045(6) -0.027(5) -0.004(4) -0.021(5)
C37 0.039(6) 0.056(6) 0.060(6) -0.030(5) -0.008(5) -0.011(5)
C38 0.028(5) 0.081(8) 0.087(9) -0.051(7) -0.006(5) -0.005(5)
C39 0.043(6) 0.086(8) 0.073(8) -0.052(7) 0.002(6) -0.021(6)
C40 0.040(6) 0.083(8) 0.051(6) -0.045(5) 0.004(5) -0.023(5)
C41 0.030(5) 0.085(8) 0.049(6) -0.031(5) 0.008(4) -0.027(5)
C42 0.021(4) 0.047(5) 0.037(5) -0.008(4) -0.002(3) -0.010(4)
C43 0.026(5) 0.049(5) 0.049(5) -0.015(4) -0.009(4) -0.005(4)
C44 0.032(5) 0.039(5) 0.044(5) -0.014(4) -0.005(4) -0.009(4)
C45 0.026(4) 0.052(5) 0.038(5) -0.017(4) -0.003(4) -0.017(4)
C46 0.025(4) 0.045(5) 0.031(4) -0.016(4) 0.003(3) -0.016(4)
C47 0.032(5) 0.064(6) 0.040(5) -0.022(4) -0.003(4) -0.019(5)
C48 0.021(4) 0.039(5) 0.037(4) -0.011(4) 0.000(3) -0.010(4)
C49 0.023(4) 0.034(4) 0.029(4) -0.009(3) -0.004(3) -0.010(3)
C50 0.027(5) 0.030(4) 0.056(6) -0.005(4) -0.005(4) -0.007(4)
C51 0.036(5) 0.038(5) 0.051(6) -0.002(4) 0.007(4) -0.007(4)
C52 0.057(7) 0.032(5) 0.055(6) 0.008(4) 0.006(5) -0.005(5)
C53 0.055(7) 0.035(5) 0.055(6) -0.010(4) 0.006(5) -0.006(5)
C54 0.024(4) 0.039(5) 0.037(5) -0.008(4) 0.007(4) -0.008(4)
C55 0.028(4) 0.030(4) 0.033(4) -0.006(3) -0.006(3) -0.008(3)
C56 0.029(4) 0.030(4) 0.035(4) -0.007(3) -0.001(3) -0.012(4)
C57 0.024(4) 0.037(4) 0.030(4) -0.006(3) -0.002(3) -0.011(4)
C58 0.038(5) 0.030(4) 0.029(4) -0.006(3) -0.004(4) -0.006(4)
C59 0.038(5) 0.029(4) 0.041(5) -0.004(3) 0.004(4) -0.017(4)
C60 0.027(4) 0.036(4) 0.044(5) -0.010(4) -0.003(4) -0.016(4)
C61 0.029(4) 0.031(4) 0.030(4) -0.010(3) 0.000(3) -0.012(3)
C62 0.037(5) 0.039(5) 0.037(5) -0.007(4) -0.013(4) -0.012(4)
C63 0.076(8) 0.019(4) 0.043(5) -0.007(4) -0.027(5) -0.003(4)
C64 0.042(6) 0.058(7) 0.042(5) -0.016(5) -0.011(5) -0.001(5)
C65 0.037(6) 0.070(7) 0.043(6) -0.018(5) -0.008(4) -0.007(5)
C66 0.036(5) 0.037(5) 0.034(5) -0.011(4) -0.011(4) -0.004(4)
C67 0.23(3) 0.24(3) 0.15(2) -0.13(2) 0.06(2) -0.19(3)
C68 0.132(17) 0.122(16) 0.19(2) -0.079(17) 0.094(16) -0.086(15)
C69 0.17(2) 0.067(10) 0.153(19) -0.023(12) 0.051(16) -0.048(12)
C70 0.25(3) 0.24(3) 0.084(11) 0.020(15) -0.021(14) -0.23(2)
C71 0.078(10) 0.108(12) 0.137(15) -0.080(11) 0.059(10) -0.067(10)
C72 0.062(10) 0.170(19) 0.140(17) 0.012(15) -0.026(11) -0.075(12)
B1 0.022(5) 0.038(5) 0.035(5) -0.009(4) -0.001(4) -0.011(4)

loop_
_atom_type_symbol
_atom_type_description
_atom_type_scat_dispersion_real
_atom_type_scat_dispersion_imag
_atom_type_scat_source
C C 0.0033 0.0016 'International Tables Vol C Tables 4.2.6.8 and 6.1.1.4'
H H 0.0000 0.0000 'International Tables Vol C Tables 4.2.6.8 and 6.1.1.4'
B B 0.0013 0.0007 'International Tables Vol C Tables 4.2.6.8 and 6.1.1.4'
F F 0.0171 0.0103 'International Tables Vol C Tables 4.2.6.8 and 6.1.1.4'
Hf Hf -0.5830 6.1852 'International Tables Vol C Tables 4.2.6.8 and 6.1.1.4'
N N 0.0061 0.0033 'International Tables Vol C Tables 4.2.6.8 and 6.1.1.4'

loop_
_geom_angle_atom_site_label_1
_geom_angle_atom_site_label_2
_geom_angle_atom_site_label_3
_geom_angle
N1 Hf1 N2 81.3(3)
N1 Hf1 N3 110.6(3)
N2 Hf1 N3 117.8(3)
N1 Hf1 C35 103.9(3)
N2 Hf1 C35 105.4(3)
N3 Hf1 C35 127.4(3)
C3 N1 C1 115.7(7)
C3 N1 Hf1 127.9(5)
C1 N1 Hf1 116.4(6)
C2 N2 C12 115.5(7)
C2 N2 Hf1 117.0(6)
C12 N2 Hf1 125.2(6)
C42 N3 C46 119.5(7)
C42 N3 Hf1 118.6(5)
C46 N3 Hf1 121.3(5)
N1 C1 C2 110.4(7)
N1 C1 H1 109.6
C2 C1 H1 109.6
N1 C1 H2 109.6
C2 C1 H2 109.6
H1 C1 H2 108.1
N2 C2 C1 109.3(7)
N2 C2 H3 109.8
C1 C2 H3 109.8
N2 C2 H4 109.8
C1 C2 H4 109.8
H3 C2 H4 108.3
N1 C3 C4 107.2(7)
N1 C3 C28 108.7(8)
C4 C3 C28 114.4(7)
N1 C3 H5 108.8
C4 C3 H5 108.8
C28 C3 H5 108.8
C9 C4 C5 118.8(9)
C9 C4 C3 121.8(9)
C5 C4 C3 119.4(9)
C6 C5 C4 120.5(10)
C6 C5 H6 119.8
C4 C5 H6 119.8
C7 C6 C5 118.6(10)
C7 C6 C10 122.3(9)
C5 C6 C10 119.0(10)
C6 C7 C8 122.4(9)
C6 C7 H7 118.8
C8 C7 H7 118.8
C9 C8 C7 118.5(10)
C9 C8 C11 120.4(10)
C7 C8 C11 121.1(9)
C4 C9 C8 121.2(10)
C4 C9 H8 119.4
C8 C9 H8 119.4
C6 C10 H9 109.5
C6 C10 H10 109.5
H9 C10 H10 109.5
C6 C10 H11 109.5
H9 C10 H11 109.5
H10 C10 H11 109.5
C8 C11 H12 109.5
C8 C11 H13 109.5
H12 C11 H13 109.5
C8 C11 H14 109.5
H12 C11 H14 109.5
H13 C11 H14 109.5
C21 C12 N2 117.7(10)
C21 C12 C13 115.2(9)
N2 C12 C13 103.7(8)
C21 C12 H15 106.5
N2 C12 H15 106.5
C13 C12 H15 106.5
C18 C13 C14 118.1(10)
C18 C13 C12 121.4(11)
C14 C13 C12 120.4(11)
C13 C14 C15 121.8(11)
C13 C14 H16 119.1
C15 C14 H16 119.1
C14 C15 C16 116.7(11)
C14 C15 C19 120.4(12)
C16 C15 C19 122.9(11)
C17 C16 C15 122.2(11)
C17 C16 H17 118.9
C15 C16 H17 118.9
C16 C17 C18 119.1(12)
C16 C17 C20 119.2(10)
C18 C17 C20 121.6(12)
C17 C18 C13 121.8(12)
C17 C18 H18 119.1
C13 C18 H18 119.1
C15 C19 H19 109.5
C15 C19 H20 109.5
H19 C19 H20 109.5
C15 C19 H21 109.5
H19 C19 H21 109.5
H20 C19 H21 109.5
C17 C20 H22 109.5
C17 C20 H23 109.5
H22 C20 H23 109.5
C17 C20 H24 109.5
H22 C20 H24 109.5
H23 C20 H24 109.5
C12 C21 C22 113.5(10)
C12 C21 H25 108.9
C22 C21 H25 108.9
C12 C21 H26 108.9
C22 C21 H26 108.9
H25 C21 H26 107.7
C23 C22 C27 121.2(11)
C23 C22 C21 122.7(10)
C27 C22 C21 114.9(11)
C22 C23 C24 120.4(12)
C22 C23 H27 119.8
C24 C23 H27 119.8
C23 C24 C25 121.4(16)
C23 C24 H28 119.3
C25 C24 H28 119.3
C24 C25 C26 115.4(17)
C24 C25 H29 122.3
C26 C25 H29 122.3
C27 C26 C25 121.3(14)
C27 C26 H30 119.4
C25 C26 H30 119.4
C26 C27 C22 119.8(12)
C26 C27 H31 120.1
C22 C27 H31 120.1
C29 C28 C3 115.0(8)
C29 C28 H32 108.5
C3 C28 H32 108.5
C29 C28 H33 108.5
C3 C28 H33 108.5
H32 C28 H33 107.5
C34 C29 C30 117.8(10)
C34 C29 C28 123.4(9)
C30 C29 C28 118.7(10)
C29 C30 C31 121.4(12)
C29 C30 H34 119.3
C31 C30 H34 119.3
C32 C31 C30 120.1(10)
C32 C31 H35 120.0
C30 C31 H35 120.0
C33 C32 C31 119.2(11)
C33 C32 H36 120.4
C31 C32 H36 120.4
C32 C33 C34 119.8(12)
C32 C33 H37 120.1
C34 C33 H37 120.1
C29 C34 C33 121.8(10)
C29 C34 H38 119.1
C33 C34 H38 119.1
C36 C35 Hf1 115.2(6)
C36 C35 H39 108.5
Hf1 C35 H39 108.5
C36 C35 H40 108.5
Hf1 C35 H40 108.5
H39 C35 H40 107.5
C41 C36 C37 115.6(9)
C41 C36 C35 123.0(9)
C37 C36 C35 121.4(9)
C38 C37 C36 122.2(10)
C38 C37 H41 118.9
C36 C37 H41 118.9
C39 C38 C37 119.7(10)
C39 C38 H42 120.2
C37 C38 H42 120.2
C38 C39 C40 120.1(10)
C38 C39 H43 119.9
C40 C39 H43 119.9
C39 C40 C41 120.1(11)
C39 C40 H44 119.9
C41 C40 H44 119.9
C40 C41 C36 122.3(10)
C40 C41 H45 118.8
C36 C41 H45 118.8
N3 C42 C43 122.0(8)
N3 C42 C47 116.8(7)
C43 C42 C47 121.2(8)
C42 C43 C44 118.8(8)
C42 C43 H46 120.6
C44 C43 H46 120.6
C43 C44 C45 119.4(8)
C43 C44 H47 120.3
C45 C44 H47 120.3
C46 C45 C44 121.5(8)
C46 C45 H48 119.3
C44 C45 H48 119.3
C45 C46 N3 118.7(7)
C45 C46 C48 125.2(7)
N3 C46 C48 115.8(7)
C42 C47 H49 109.5
C42 C47 H50 109.5
H49 C47 H50 109.5
C42 C47 H51 109.5
H49 C47 H51 109.5
H50 C47 H51 109.5
C46 C48 B1 121.4(7)
C46 C48 H52 107.0
B1 C48 H52 107.0
C46 C48 H53 107.0
B1 C48 H53 107.0
H52 C48 H53 106.7
C50 C49 C54 111.3(7)
C50 C49 B1 121.7(7)
C54 C49 B1 126.7(7)
C51 C50 F1 114.6(8)
C51 C50 C49 127.3(8)
F1 C50 C49 118.1(7)
F2 C51 C50 121.6(8)
F2 C51 C52 120.7(8)
C50 C51 C52 117.8(9)
C53 C52 F3 121.6(9)
C53 C52 C51 119.4(9)
F3 C52 C51 118.9(9)
F4 C53 C52 118.7(9)
F4 C53 C54 121.5(8)
C52 C53 C54 119.8(8)
F5 C54 C53 114.1(7)
F5 C54 C49 121.5(7)
C53 C54 C49 124.4(8)
C60 C55 C56 112.9(7)
C60 C55 B1 127.8(7)
C56 C55 B1 119.3(7)
F6 C56 C57 116.4(7)
F6 C56 C55 119.6(7)
C57 C56 C55 124.0(8)
F7 C57 C58 119.5(7)
F7 C57 C56 120.4(7)
C58 C57 C56 120.1(7)
F8 C58 C57 121.2(7)
F8 C58 C59 119.5(8)
C57 C58 C59 119.3(7)
F9 C59 C58 121.2(7)
F9 C59 C60 120.4(7)
C58 C59 C60 118.4(8)
F10 C60 C59 114.5(7)
F10 C60 C55 120.4(7)
C59 C60 C55 125.1(7)
C62 C61 C66 112.6(8)
C62 C61 B1 120.9(7)
C66 C61 B1 126.4(7)
F11 C62 C61 120.2(7)
F11 C62 C63 115.3(8)
C61 C62 C63 124.5(9)
F12 C63 C64 120.1(9)
F12 C63 C62 119.4(10)
C64 C63 C62 120.5(9)
F13 C64 C65 124.2(11)
F13 C64 C63 119.8(10)
C65 C64 C63 116.0(9)
C64 C65 F14 117.7(9)
C64 C65 C66 122.7(10)
F14 C65 C66 119.6(10)
F15 C66 C65 114.4(9)
F15 C66 C61 122.1(7)
C65 C66 C61 123.4(9)
C72 C67 C68 119(3)
C72 C67 H54 120.5
C68 C67 H54 120.5
C67 C68 C69 124(2)
C67 C68 H55 118.1
C69 C68 H55 118.1
C68 C69 C70 117.6(18)
C68 C69 H56 121.2
C70 C69 H56 121.2
C69 C70 C71 110.7(15)
C69 C70 H57 124.6
C71 C70 H57 124.6
C72 C71 C70 118.0(16)
C72 C71 H58 121.0
C70 C71 H58 121.0
C67 C72 C71 130(3)
C67 C72 H59 115.0
C71 C72 H59 115.0
C55 B1 C49 113.1(7)
C55 B1 C48 116.7(7)
C49 B1 C48 105.5(7)
C55 B1 C61 102.9(6)
C49 B1 C61 112.0(7)
C48 B1 C61 106.6(6)

loop_
_geom_bond_atom_site_label_1
_geom_bond_atom_site_label_2
_geom_bond_distance
Hf1 N1 1.998(7)
Hf1 N2 2.007(7)
Hf1 N3 2.282(6)
Hf1 C35 2.287(8)
F1 C50 1.372(9)
F2 C51 1.362(10)
F3 C52 1.364(11)
F4 C53 1.356(10)
F5 C54 1.347(9)
F6 C56 1.339(9)
F7 C57 1.357(9)
F8 C58 1.350(9)
F9 C59 1.342(9)
F10 C60 1.368(9)
F11 C62 1.364(10)
F12 C63 1.345(11)
F13 C64 1.317(11)
F14 C65 1.378(12)
F15 C66 1.343(10)
N1 C3 1.476(11)
N1 C1 1.477(10)
N2 C2 1.474(10)
N2 C12 1.487(12)
N3 C42 1.358(10)
N3 C46 1.382(10)
C1 C2 1.534(13)
C1 H1 0.9900
C1 H2 0.9900
C2 H3 0.9900
C2 H4 0.9900
C3 C4 1.528(12)
C3 C28 1.534(12)
C3 H5 1.0000
C4 C9 1.376(13)
C4 C5 1.405(13)
C5 C6 1.397(13)
C5 H6 0.9500
C6 C7 1.359(15)
C6 C10 1.538(15)
C7 C8 1.387(14)
C7 H7 0.9500
C8 C9 1.384(12)
C8 C11 1.478(15)
C9 H8 0.9500
C10 H9 0.9800
C10 H10 0.9800
C10 H11 0.9800
C11 H12 0.9800
C11 H13 0.9800
C11 H14 0.9800
C12 C21 1.462(14)
C12 C13 1.558(13)
C12 H15 1.0000
C13 C18 1.382(16)
C13 C14 1.389(15)
C14 C15 1.397(14)
C14 H16 0.9500
C15 C16 1.402(17)
C15 C19 1.521(17)
C16 C17 1.364(17)
C16 H17 0.9500
C17 C18 1.367(14)
C17 C20 1.474(17)
C18 H18 0.9500
C19 H19 0.9800
C19 H20 0.9800
C19 H21 0.9800
C20 H22 0.9800
C20 H23 0.9800
C20 H24 0.9800
C21 C22 1.513(16)
C21 H25 0.9900
C21 H26 0.9900
C22 C23 1.322(15)
C22 C27 1.389(15)
C23 C24 1.39(2)
C23 H27 0.9500
C24 C25 1.42(2)
C24 H28 0.9500
C25 C26 1.42(3)
C25 H29 0.9500
C26 C27 1.365(19)
C26 H30 0.9500
C27 H31 0.9500
C28 C29 1.532(14)
C28 H32 0.9900
C28 H33 0.9900
C29 C34 1.351(15)
C29 C30 1.389(13)
C30 C31 1.397(16)
C30 H34 0.9500
C31 C32 1.382(17)
C31 H35 0.9500
C32 C33 1.367(15)
C32 H36 0.9500
C33 C34 1.423(15)
C33 H37 0.9500
C34 H38 0.9500
C35 C36 1.494(12)
C35 H39 0.9900
C35 H40 0.9900
C36 C41 1.382(14)
C36 C37 1.404(13)
C37 C38 1.370(14)
C37 H41 0.9500
C38 C39 1.359(16)
C38 H42 0.9500
C39 C40 1.363(14)
C39 H43 0.9500
C40 C41 1.368(12)
C40 H44 0.9500
C41 H45 0.9500
C42 C43 1.361(12)
C42 C47 1.516(12)
C43 C44 1.368(12)
C43 H46 0.9500
C44 C45 1.384(11)
C44 H47 0.9500
C45 C46 1.353(11)
C45 H48 0.9500
C46 C48 1.504(11)
C47 H49 0.9800
C47 H50 0.9800
C47 H51 0.9800
C48 B1 1.651(12)
C48 H52 0.9900
C48 H53 0.9900
C49 C50 1.386(11)
C49 C54 1.392(11)
C49 B1 1.648(13)
C50 C51 1.365(12)
C51 C52 1.381(12)
C52 C53 1.360(13)
C53 C54 1.389(13)
C55 C60 1.391(11)
C55 C56 1.398(11)
C55 B1 1.629(12)
C56 C57 1.378(11)
C57 C58 1.368(11)
C58 C59 1.383(12)
C59 C60 1.384(11)
C61 C62 1.372(12)
C61 C66 1.396(12)
C61 B1 1.668(12)
C62 C63 1.413(12)
C63 C64 1.374(15)
C64 C65 1.365(15)
C65 C66 1.381(12)
C67 C72 1.20(2)
C67 C68 1.32(3)
C67 H54 0.9500
C68 C69 1.38(3)
C68 H55 0.9500
C69 C70 1.49(3)
C69 H56 0.9500
C70 C71 1.52(3)
C70 H57 0.9500
C71 C72 1.30(2)
C71 H58 0.9500
C72 H59 0.9500

loop_
_geom_torsion_atom_site_label_1
_geom_torsion_atom_site_label_2
_geom_torsion_atom_site_label_3
_geom_torsion_atom_site_label_4
_geom_torsion
N2 Hf1 N1 C3 175.3(7)
N3 Hf1 N1 C3 58.8(7)
C35 Hf1 N1 C3 -80.9(7)
N2 Hf1 N1 C1 -8.5(5)
N3 Hf1 N1 C1 -125.0(5)
C35 Hf1 N1 C1 95.4(6)
N1 Hf1 N2 C2 -7.2(6)
N3 Hf1 N2 C2 101.6(6)
C35 Hf1 N2 C2 -109.3(6)
N1 Hf1 N2 C12 -169.2(8)
N3 Hf1 N2 C12 -60.4(8)
C35 Hf1 N2 C12 88.7(8)
N1 Hf1 N3 C42 -127.4(6)
N2 Hf1 N3 C42 141.7(6)
C35 Hf1 N3 C42 0.3(8)
N1 Hf1 N3 C46 43.8(7)
N2 Hf1 N3 C46 -47.1(7)
C35 Hf1 N3 C46 171.5(6)
C3 N1 C1 C2 -161.9(7)
Hf1 N1 C1 C2 21.3(8)
C12 N2 C2 C1 -176.2(8)
Hf1 N2 C2 C1 20.0(8)
N1 C1 C2 N2 -25.4(9)
C1 N1 C3 C4 174.4(7)
Hf1 N1 C3 C4 -9.3(10)
C1 N1 C3 C28 -61.4(9)
Hf1 N1 C3 C28 114.8(7)
N1 C3 C4 C9 -104.6(10)
C28 C3 C4 C9 134.8(9)
N1 C3 C4 C5 74.4(10)
C28 C3 C4 C5 -46.2(12)
C9 C4 C5 C6 1.1(14)
C3 C4 C5 C6 -177.9(8)
C4 C5 C6 C7 -1.3(14)
C4 C5 C6 C10 -177.4(9)
C5 C6 C7 C8 0.4(15)
C10 C6 C7 C8 176.3(10)
C6 C7 C8 C9 0.7(15)
C6 C7 C8 C11 -178.8(10)
C5 C4 C9 C8 0.1(14)
C3 C4 C9 C8 179.1(8)
C7 C8 C9 C4 -1.0(14)
C11 C8 C9 C4 178.6(9)
C2 N2 C12 C21 62.8(13)
Hf1 N2 C12 C21 -134.9(8)
C2 N2 C12 C13 -168.7(8)
Hf1 N2 C12 C13 -6.4(12)
C21 C12 C13 C18 -134.2(12)
N2 C12 C13 C18 95.7(12)
C21 C12 C13 C14 48.3(15)
N2 C12 C13 C14 -81.7(11)
C18 C13 C14 C15 2.9(16)
C12 C13 C14 C15 -179.5(10)
C13 C14 C15 C16 -0.9(16)
C13 C14 C15 C19 178.8(10)
C14 C15 C16 C17 -2.2(17)
C19 C15 C16 C17 178.1(11)
C15 C16 C17 C18 3.2(19)
C15 C16 C17 C20 -175.6(11)
C16 C17 C18 C13 -1.0(18)
C20 C17 C18 C13 177.7(11)
C14 C13 C18 C17 -1.9(17)
C12 C13 C18 C17 -179.5(10)
N2 C12 C21 C22 -166.7(9)
C13 C12 C21 C22 70.5(14)
C12 C21 C22 C23 95.9(14)
C12 C21 C22 C27 -96.1(13)
C27 C22 C23 C24 5(2)
C21 C22 C23 C24 171.9(16)
C22 C23 C24 C25 -2(3)
C23 C24 C25 C26 -3(3)
C24 C25 C26 C27 7(3)
C25 C26 C27 C22 -5(2)
C23 C22 C27 C26 -1.0(19)
C21 C22 C27 C26 -169.3(12)
N1 C3 C28 C29 -177.0(7)
C4 C3 C28 C29 -57.2(11)
C3 C28 C29 C34 -40.0(13)
C3 C28 C29 C30 143.5(9)
C34 C29 C30 C31 -1.8(15)
C28 C29 C30 C31 174.9(9)
C29 C30 C31 C32 1.1(17)
C30 C31 C32 C33 0.8(18)
C31 C32 C33 C34 -2.1(17)
C30 C29 C34 C33 0.5(15)
C28 C29 C34 C33 -176.0(9)
C32 C33 C34 C29 1.4(16)
N1 Hf1 C35 C36 -17.6(9)
N2 Hf1 C35 C36 67.1(8)
N3 Hf1 C35 C36 -147.8(7)
Hf1 C35 C36 C41 118.4(9)
Hf1 C35 C36 C37 -59.0(12)
C41 C36 C37 C38 -0.8(15)
C35 C36 C37 C38 176.8(10)
C36 C37 C38 C39 1.4(17)
C37 C38 C39 C40 -0.3(18)
C38 C39 C40 C41 -1.4(17)
C39 C40 C41 C36 2.0(16)
C37 C36 C41 C40 -0.9(15)
C35 C36 C41 C40 -178.5(10)
C46 N3 C42 C43 -3.5(13)
Hf1 N3 C42 C43 167.9(7)
C46 N3 C42 C47 175.2(8)
Hf1 N3 C42 C47 -13.4(10)
N3 C42 C43 C44 0.7(14)
C47 C42 C43 C44 -177.9(9)
C42 C43 C44 C45 1.7(14)
C43 C44 C45 C46 -1.5(14)
C44 C45 C46 N3 -1.2(13)
C44 C45 C46 C48 172.7(8)
C42 N3 C46 C45 3.7(12)
Hf1 N3 C46 C45 -167.4(6)
C42 N3 C46 C48 -170.8(7)
Hf1 N3 C46 C48 18.1(9)
C45 C46 C48 B1 9.1(13)
N3 C46 C48 B1 -176.8(7)
C54 C49 C50 C51 -1.6(13)
B1 C49 C50 C51 -175.7(9)
C54 C49 C50 F1 179.2(7)
B1 C49 C50 F1 5.2(11)
F1 C50 C51 F2 -1.2(13)
C49 C50 C51 F2 179.6(8)
F1 C50 C51 C52 179.9(9)
C49 C50 C51 C52 0.7(16)
F2 C51 C52 C53 -179.1(10)
C50 C51 C52 C53 -0.2(16)
F2 C51 C52 F3 -1.3(16)
C50 C51 C52 F3 177.6(10)
F3 C52 C53 F4 2.3(17)
C51 C52 C53 F4 -180.0(10)
F3 C52 C53 C54 -177.0(10)
C51 C52 C53 C54 0.7(17)
F4 C53 C54 F5 -0.2(14)
C52 C53 C54 F5 179.1(10)
F4 C53 C54 C49 178.8(9)
C52 C53 C54 C49 -1.9(16)
C50 C49 C54 F5 -178.9(7)
B1 C49 C54 F5 -5.2(13)
C50 C49 C54 C53 2.2(13)
B1 C49 C54 C53 175.9(9)
C60 C55 C56 F6 -178.3(7)
B1 C55 C56 F6 -1.3(11)
C60 C55 C56 C57 3.1(12)
B1 C55 C56 C57 -179.9(8)
F6 C56 C57 F7 0.1(11)
C55 C56 C57 F7 178.7(7)
F6 C56 C57 C58 -177.8(7)
C55 C56 C57 C58 0.8(13)
F7 C57 C58 F8 0.9(12)
C56 C57 C58 F8 178.8(7)
F7 C57 C58 C59 178.6(7)
C56 C57 C58 C59 -3.4(12)
F8 C58 C59 F9 -1.3(12)
C57 C58 C59 F9 -179.1(7)
F8 C58 C59 C60 179.7(7)
C57 C58 C59 C60 1.9(12)
F9 C59 C60 F10 2.4(12)
C58 C59 C60 F10 -178.6(7)
F9 C59 C60 C55 -176.6(8)
C58 C59 C60 C55 2.5(13)
C56 C55 C60 F10 176.3(7)
B1 C55 C60 F10 -0.4(13)
C56 C55 C60 C59 -4.8(12)
B1 C55 C60 C59 178.5(8)
C66 C61 C62 F11 -174.4(7)
B1 C61 C62 F11 2.6(11)
C66 C61 C62 C63 4.9(11)
B1 C61 C62 C63 -178.1(7)
F11 C62 C63 F12 -2.4(11)
C61 C62 C63 F12 178.3(7)
F11 C62 C63 C64 177.0(8)
C61 C62 C63 C64 -2.3(13)
F12 C63 C64 F13 0.2(13)
C62 C63 C64 F13 -179.2(8)
F12 C63 C64 C65 178.6(8)
C62 C63 C64 C65 -0.8(13)
F13 C64 C65 F14 0.5(14)
C63 C64 C65 F14 -177.9(8)
F13 C64 C65 C66 179.1(8)
C63 C64 C65 C66 0.8(14)
C64 C65 C66 F15 -178.0(8)
F14 C65 C66 F15 0.6(12)
C64 C65 C66 C61 2.3(14)
F14 C65 C66 C61 -179.1(7)
C62 C61 C66 F15 175.5(7)
B1 C61 C66 F15 -1.4(12)
C62 C61 C66 C65 -4.8(12)
B1 C61 C66 C65 178.3(8)
C72 C67 C68 C69 -5(4)
C67 C68 C69 C70 8(3)
C68 C69 C70 C71 -2(3)
C69 C70 C71 C72 -6(2)
C68 C67 C72 C71 -5(4)
C70 C71 C72 C67 11(3)
C60 C55 B1 C49 -127.7(9)
C56 C55 B1 C49 55.8(10)
C60 C55 B1 C48 -5.1(12)
C56 C55 B1 C48 178.4(7)
C60 C55 B1 C61 111.3(9)
C56 C55 B1 C61 -65.2(9)
C50 C49 B1 C55 -169.9(7)
C54 C49 B1 C55 17.0(11)
C50 C49 B1 C48 61.4(9)
C54 C49 B1 C48 -111.7(8)
C50 C49 B1 C61 -54.2(10)
C54 C49 B1 C61 132.7(8)
C46 C48 B1 C55 -62.7(11)
C46 C48 B1 C49 63.8(9)
C46 C48 B1 C61 -177.0(7)
C62 C61 B1 C55 -67.5(9)
C66 C61 B1 C55 109.1(8)
C62 C61 B1 C49 170.8(7)
C66 C61 B1 C49 -12.6(11)
C62 C61 B1 C48 55.8(9)
C66 C61 B1 C48 -127.6(8)
